data_7153647
loop_
_publ_author_name
'Li, Yuewen'
'Ding, Qiuping'
'Qiu, Guanyinsheng'
'Wu, Jie'

_publ_section_title
;
 Synthesis of benzosultams via an intramolecular sp2 C-H bond amination
 reaction of o-arylbenzenesulfonamides under metal-free conditions.
;
_journal_issue 1
_journal_name_full 'Organic &amp; biomolecular chemistry'
_journal_page_first 149
_journal_page_last 155
_journal_paper_doi 10.1039/c3ob41810c
_journal_volume 12
_journal_year 2014
_chemical_formula_sum 'C16 H17 N O2 S'
_chemical_formula_weight 287.36
_chemical_name_systematic
; 
 ? 
;
_space_group_crystal_system monoclinic
_space_group_IT_number 14
_space_group_name_Hall '-P 2ybc'
_space_group_name_H-M_alt 'P 1 21/c 1'
_symmetry_space_group_name_Hall '-P 2ybc'
_symmetry_space_group_name_H-M 'P 1 21/c 1'
_atom_sites_solution_hydrogens geom
_audit_creation_method SHELXL-2013
_cell_angle_alpha 90
_cell_angle_beta 114.283(4)
_cell_angle_gamma 90
_cell_formula_units_Z 4
_cell_length_a 9.396(4)
_cell_length_b 17.340(6)
_cell_length_c 9.934(4)
_cell_measurement_reflns_used 997
_cell_measurement_temperature 293(2)
_cell_measurement_theta_max 24.768
_cell_measurement_theta_min 2.538
_cell_volume 1475.3(10)
_computing_cell_refinement 'Bruker SMART'
_computing_data_collection 'Bruker SMART'
_computing_data_reduction 'Bruker SHELXTL'
_computing_molecular_graphics 'Bruker SHELXTL'
_computing_publication_material 'Bruker SHELXTL'
_computing_structure_refinement 'SHELXL-2013 (Sheldrick, 2013)'
_computing_structure_solution 'Bruker SHELXTL'
_diffrn_ambient_temperature 293(2)
_diffrn_measured_fraction_theta_full 0.999
_diffrn_measured_fraction_theta_max 0.998
_diffrn_measurement_device_type 'CCD area detector'
_diffrn_measurement_method 'phi and omega scans'
_diffrn_radiation_type MoK\a
_diffrn_radiation_wavelength 0.71073
_diffrn_reflns_av_R_equivalents 0.0721
_diffrn_reflns_av_unetI/netI 0.0797
_diffrn_reflns_Laue_measured_fraction_full 0.999
_diffrn_reflns_Laue_measured_fraction_max 0.998
_diffrn_reflns_limit_h_max 11
_diffrn_reflns_limit_h_min -9
_diffrn_reflns_limit_k_max 17
_diffrn_reflns_limit_k_min -21
_diffrn_reflns_limit_l_max 12
_diffrn_reflns_limit_l_min -12
_diffrn_reflns_number 6517
_diffrn_reflns_point_group_measured_fraction_full 0.999
_diffrn_reflns_point_group_measured_fraction_max 0.998
_diffrn_reflns_theta_full 25.242
_diffrn_reflns_theta_max 26.008
_diffrn_reflns_theta_min 2.349
_exptl_absorpt_coefficient_mu 0.220
_exptl_absorpt_correction_type none
_exptl_crystal_colour colorless
_exptl_crystal_density_diffrn 1.294
_exptl_crystal_description block
_exptl_crystal_F_000 608
_exptl_crystal_size_max 0.410
_exptl_crystal_size_mid 0.260
_exptl_crystal_size_min 0.150
_refine_diff_density_max 0.573
_refine_diff_density_min -0.554
_refine_diff_density_rms 0.080
_refine_ls_extinction_coef 0.075(7)
_refine_ls_extinction_expression Fc^*^=kFc[1+0.001xFc^2^\l^3^/sin(2\q)]^-1/4^
_refine_ls_extinction_method SHELXL
_refine_ls_goodness_of_fit_ref 1.032
_refine_ls_hydrogen_treatment constr
_refine_ls_matrix_type full
_refine_ls_number_parameters 185
_refine_ls_number_reflns 2901
_refine_ls_number_restraints 0
_refine_ls_restrained_S_all 1.032
_refine_ls_R_factor_all 0.0804
_refine_ls_R_factor_gt 0.0687
_refine_ls_shift/su_max 0.006
_refine_ls_shift/su_mean 0.000
_refine_ls_structure_factor_coef Fsqd
_refine_ls_weighting_details
; 
 w=1/[\s^2^(Fo^2^)+(0.0940P)^2^+0.3772P] 
 where P=(Fo^2^+2Fc^2^)/3 
;
_refine_ls_weighting_scheme calc
_refine_ls_wR_factor_gt 0.1731
_refine_ls_wR_factor_ref 0.1882
_reflns_Friedel_coverage 0.000
_reflns_number_gt 2309
_reflns_number_total 2901
_reflns_threshold_expression 'I > 2\s(I)'
_cod_data_source_file c3ob41810c.txt
_cod_data_source_block a30403b
_cod_original_cell_volume 1475.3(9)
_cod_database_code 7153647
_shelx_space_group_comment
; 
The symmetry employed for this shelxl refinement is uniquely defined 
by the following loop, which should always be used as a source of 
symmetry information in preference to the above space-group names. 
They are only intended as comments. 
;
_shelx_estimated_absorpt_t_min 0.915
_shelx_estimated_absorpt_t_max 0.968
_shelxl_version_number 2013-2

loop_
_space_group_symop_operation_xyz
'x, y, z'
'-x, y+1/2, -z+1/2'
'-x, -y, -z'
'x, -y-1/2, z-1/2'

loop_
_atom_site_label
_atom_site_type_symbol
_atom_site_fract_x
_atom_site_fract_y
_atom_site_fract_z
_atom_site_U_iso_or_equiv
_atom_site_adp_type
_atom_site_occupancy
_atom_site_site_symmetry_order
_atom_site_calc_flag
_atom_site_refinement_flags_posn
_atom_site_refinement_flags_adp
S1 S 0.77604(7) 0.06327(4) 0.06424(6) 0.0527(3) Uani 1 1 d . .
O1 O 0.7566(2) -0.01789(11) 0.0413(2) 0.0690(6) Uani 1 1 d . .
O2 O 0.7069(2) 0.11308(12) -0.06014(18) 0.0667(6) Uani 1 1 d . .
N1 N 0.9626(2) 0.08170(12) 0.1409(2) 0.0503(5) Uani 1 1 d . .
C1 C 0.7141(3) 0.09281(15) 0.2001(3) 0.0517(6) Uani 1 1 d . .
C2 C 0.5978(3) 0.05282(18) 0.2216(3) 0.0651(7) Uani 1 1 d . .
H2 H 0.5545 0.0085 0.1674 0.078 Uiso 1 1 calc R U
C3 C 0.5476(3) 0.0797(2) 0.3244(4) 0.0736(9) Uani 1 1 d . .
H3 H 0.4680 0.0538 0.3381 0.088 Uiso 1 1 calc R U
C4 C 0.6126(3) 0.1446(2) 0.4083(3) 0.0660(8) Uani 1 1 d . .
C5 C 0.7314(3) 0.18286(17) 0.3866(3) 0.0577(7) Uani 1 1 d . .
H5 H 0.7761 0.2263 0.4430 0.069 Uiso 1 1 calc R U
C6 C 0.7851(3) 0.15784(14) 0.2825(3) 0.0489(6) Uani 1 1 d . .
C7 C 0.9140(3) 0.19726(14) 0.2615(2) 0.0467(6) Uani 1 1 d . .
C8 C 1.0013(3) 0.15853(14) 0.1962(2) 0.0472(6) Uani 1 1 d . .
C9 C 1.1282(3) 0.19406(15) 0.1843(3) 0.0558(6) Uani 1 1 d . .
H9 H 1.1855 0.1672 0.1422 0.067 Uiso 1 1 calc R U
C10 C 1.1708(3) 0.26829(17) 0.2336(3) 0.0641(7) Uani 1 1 d . .
C11 C 1.0830(3) 0.30737(16) 0.2954(3) 0.0657(8) Uani 1 1 d . .
H11 H 1.1090 0.3578 0.3283 0.079 Uiso 1 1 calc R U
C12 C 0.9585(3) 0.27244(15) 0.3085(3) 0.0579(7) Uani 1 1 d . .
H12 H 0.9018 0.3000 0.3503 0.070 Uiso 1 1 calc R U
C13 C 1.0747(3) 0.01982(16) 0.2121(3) 0.0645(8) Uani 1 1 d . .
H13A H 1.1750 0.0335 0.2127 0.077 Uiso 1 1 calc R U
H13B H 1.0394 -0.0271 0.1548 0.077 Uiso 1 1 calc R U
C14 C 1.0945(6) 0.0049(2) 0.3668(4) 0.1124(15) Uani 1 1 d . .
H14A H 1.1402 0.0493 0.4267 0.169 Uiso 1 1 calc R U
H14B H 1.1616 -0.0389 0.4056 0.169 Uiso 1 1 calc R U
H14C H 0.9945 -0.0054 0.3677 0.169 Uiso 1 1 calc R U
C15 C 0.5582(4) 0.1719(3) 0.5228(4) 0.0944(12) Uani 1 1 d . .
H15A H 0.6100 0.1429 0.6121 0.142 Uiso 1 1 calc R U
H15B H 0.4474 0.1646 0.4870 0.142 Uiso 1 1 calc R U
H15C H 0.5825 0.2256 0.5423 0.142 Uiso 1 1 calc R U
C16 C 1.3045(5) 0.3082(2) 0.2144(5) 0.0969(12) Uani 1 1 d . .
H16A H 1.3647 0.2708 0.1890 0.145 Uiso 1 1 calc R U
H16B H 1.3699 0.3333 0.3050 0.145 Uiso 1 1 calc R U
H16C H 1.2638 0.3459 0.1371 0.145 Uiso 1 1 calc R U

loop_
_atom_site_aniso_label
_atom_site_aniso_U_11
_atom_site_aniso_U_22
_atom_site_aniso_U_33
_atom_site_aniso_U_23
_atom_site_aniso_U_13
_atom_site_aniso_U_12
S1 0.0464(4) 0.0628(5) 0.0425(4) -0.0076(3) 0.0117(3) -0.0031(2)
O1 0.0633(13) 0.0673(13) 0.0681(12) -0.0204(10) 0.0187(10) -0.0126(9)
O2 0.0624(12) 0.0838(14) 0.0430(10) 0.0018(9) 0.0108(9) 0.0046(9)
N1 0.0465(12) 0.0560(12) 0.0472(11) -0.0056(9) 0.0180(9) 0.0002(8)
C1 0.0369(12) 0.0658(15) 0.0468(13) -0.0006(12) 0.0117(10) -0.0012(10)
C2 0.0428(14) 0.086(2) 0.0599(16) -0.0034(14) 0.0148(13) -0.0126(12)
C3 0.0395(14) 0.115(3) 0.0664(18) 0.0032(18) 0.0217(14) -0.0124(14)
C4 0.0443(14) 0.102(2) 0.0533(15) 0.0051(15) 0.0223(13) 0.0051(14)
C5 0.0506(14) 0.0733(17) 0.0500(14) -0.0015(13) 0.0216(12) 0.0019(12)
C6 0.0421(13) 0.0612(15) 0.0423(12) 0.0025(11) 0.0164(10) 0.0043(10)
C7 0.0449(13) 0.0535(14) 0.0396(11) -0.0006(10) 0.0154(10) 0.0003(10)
C8 0.0466(13) 0.0559(14) 0.0381(11) 0.0004(10) 0.0164(10) -0.0017(10)
C9 0.0529(15) 0.0669(16) 0.0522(14) 0.0033(12) 0.0261(12) -0.0022(11)
C10 0.0592(16) 0.0683(17) 0.0645(16) 0.0108(14) 0.0252(14) -0.0097(13)
C11 0.0742(19) 0.0535(15) 0.0676(17) -0.0006(13) 0.0274(16) -0.0102(13)
C12 0.0610(16) 0.0571(15) 0.0562(15) -0.0037(12) 0.0245(13) 0.0019(12)
C13 0.0514(15) 0.0606(17) 0.0721(18) -0.0084(13) 0.0160(14) 0.0070(11)
C14 0.145(4) 0.092(3) 0.065(2) 0.014(2) 0.007(2) 0.029(3)
C15 0.071(2) 0.149(3) 0.079(2) -0.005(2) 0.0479(19) 0.004(2)
C16 0.092(3) 0.089(2) 0.128(3) 0.013(2) 0.064(3) -0.0225(19)

loop_
_atom_type_symbol
_atom_type_description
_atom_type_scat_dispersion_real
_atom_type_scat_dispersion_imag
_atom_type_scat_source
C C 0.0033 0.0016 'International Tables Vol C Tables 4.2.6.8 and 6.1.1.4'
H H 0.0000 0.0000 'International Tables Vol C Tables 4.2.6.8 and 6.1.1.4'
N N 0.0061 0.0033 'International Tables Vol C Tables 4.2.6.8 and 6.1.1.4'
O O 0.0106 0.0060 'International Tables Vol C Tables 4.2.6.8 and 6.1.1.4'
S S 0.1246 0.1234 'International Tables Vol C Tables 4.2.6.8 and 6.1.1.4'

loop_
_geom_angle_atom_site_label_1
_geom_angle_atom_site_label_2
_geom_angle_atom_site_label_3
_geom_angle
O1 S1 O2 118.48(12)
O1 S1 N1 108.12(11)
O2 S1 N1 107.76(11)
O1 S1 C1 110.50(12)
O2 S1 C1 108.24(12)
N1 S1 C1 102.53(11)
C8 N1 C13 118.6(2)
C8 N1 S1 114.65(16)
C13 N1 S1 120.20(18)
C2 C1 C6 122.2(2)
C2 C1 S1 120.4(2)
C6 C1 S1 117.39(18)
C3 C2 C1 118.7(3)
C2 C3 C4 121.6(3)
C3 C4 C5 118.6(2)
C3 C4 C15 120.6(3)
C5 C4 C15 120.7(3)
C4 C5 C6 121.7(3)
C1 C6 C5 117.2(2)
C1 C6 C7 120.9(2)
C5 C6 C7 121.9(2)
C12 C7 C8 116.8(2)
C12 C7 C6 122.5(2)
C8 C7 C6 120.7(2)
C9 C8 C7 120.7(2)
C9 C8 N1 118.2(2)
C7 C8 N1 121.1(2)
C10 C9 C8 121.2(2)
C9 C10 C11 118.3(2)
C9 C10 C16 121.2(3)
C11 C10 C16 120.5(3)
C12 C11 C10 120.8(3)
C11 C12 C7 122.2(2)
N1 C13 C14 112.6(3)

loop_
_geom_bond_atom_site_label_1
_geom_bond_atom_site_label_2
_geom_bond_distance
S1 O1 1.425(2)
S1 O2 1.426(2)
S1 N1 1.630(2)
S1 C1 1.751(3)
N1 C8 1.430(3)
N1 C13 1.466(3)
C1 C2 1.383(4)
C1 C6 1.392(4)
C2 C3 1.371(4)
C3 C4 1.382(4)
C4 C5 1.389(4)
C4 C15 1.502(4)
C5 C6 1.394(3)
C6 C7 1.479(3)
C7 C12 1.390(3)
C7 C8 1.408(3)
C8 C9 1.390(3)
C9 C10 1.377(4)
C10 C11 1.391(4)
C10 C16 1.513(4)
C11 C12 1.370(4)
C13 C14 1.493(5)

loop_
_geom_torsion_atom_site_label_1
_geom_torsion_atom_site_label_2
_geom_torsion_atom_site_label_3
_geom_torsion_atom_site_label_4
_geom_torsion
O1 S1 N1 C8 -168.75(17)
O2 S1 N1 C8 62.08(19)
C1 S1 N1 C8 -52.00(19)
O1 S1 N1 C13 -17.6(2)
O2 S1 N1 C13 -146.8(2)
C1 S1 N1 C13 99.1(2)
O1 S1 C1 C2 -29.1(3)
O2 S1 C1 C2 102.1(2)
N1 S1 C1 C2 -144.2(2)
O1 S1 C1 C6 151.60(19)
O2 S1 C1 C6 -77.2(2)
N1 S1 C1 C6 36.6(2)
C6 C1 C2 C3 2.1(4)
S1 C1 C2 C3 -177.1(2)
C1 C2 C3 C4 -1.3(5)
C2 C3 C4 C5 0.1(5)
C2 C3 C4 C15 -178.6(3)
C3 C4 C5 C6 0.4(4)
C15 C4 C5 C6 179.1(3)
C2 C1 C6 C5 -1.6(4)
S1 C1 C6 C5 177.63(18)
C2 C1 C6 C7 177.2(2)
S1 C1 C6 C7 -3.5(3)
C4 C5 C6 C1 0.3(4)
C4 C5 C6 C7 -178.5(2)
C1 C6 C7 C12 161.6(2)
C5 C6 C7 C12 -19.6(4)
C1 C6 C7 C8 -20.5(4)
C5 C6 C7 C8 158.3(2)
C12 C7 C8 C9 1.8(3)
C6 C7 C8 C9 -176.2(2)
C12 C7 C8 N1 -178.5(2)
C6 C7 C8 N1 3.5(3)
C13 N1 C8 C9 64.7(3)
S1 N1 C8 C9 -143.7(2)
C13 N1 C8 C7 -115.1(3)
S1 N1 C8 C7 36.5(3)
C7 C8 C9 C10 -1.1(4)
N1 C8 C9 C10 179.2(2)
C8 C9 C10 C11 -0.3(4)
C8 C9 C10 C16 -177.3(3)
C9 C10 C11 C12 0.8(4)
C16 C10 C11 C12 177.8(3)
C10 C11 C12 C7 0.0(4)
C8 C7 C12 C11 -1.3(4)
C6 C7 C12 C11 176.7(2)
C8 N1 C13 C14 66.6(3)
S1 N1 C13 C14 -83.4(3)
